data_1510915
loop_
_publ_author_name
'Jubera, V.'
'Fouassier, C.'
'Chaminade, J.P.'
'Gravereau, P.'

_publ_section_title
;
 A new family of lithium rare-earth oxyborates, Li Ln6 O5 (B O3)3 (Ln=
 Pr-Tm): crystal structure of the gadolinium phase Li Gd6 O5 (B O3)3
;
_journal_name_full 'Journal of Solid State Chemistry'
_journal_page_first 189
_journal_page_last 196
_journal_paper_doi 10.1006/jssc.1999.8331
_journal_volume 146
_journal_year 1999
_chemical_formula_sum 'B3 Gd6 Li O14'
_chemical_name_systematic 'Li Gd6 O5 (B O3)3'
_space_group_IT_number 14
_symmetry_space_group_name_Hall '-P 2ybc'
_symmetry_space_group_name_H-M 'P 1 21/c 1'
_cell_angle_alpha 90
_cell_angle_beta 132.27
_cell_angle_gamma 90
_cell_formula_units_Z 4
_cell_length_a 8.489
_cell_length_b 15.706
_cell_length_c 12.117
_cell_volume 1195.471
_citation_journal_id_ASTM JSSCBI
_cod_data_source_file boron_442.cif
_cod_data_source_block B3Gd6Li1O14
_cod_original_formula_sum 'B3 Gd6 Li1 O14'
_cod_database_code 1510915

loop_
_symmetry_equiv_pos_as_xyz
x,y,z
-x,y+1/2,-z+1/2
-x,-y,-z
x,-y-1/2,z-1/2

loop_
_atom_site_label
_atom_site_type_symbol
_atom_site_fract_x
_atom_site_fract_y
_atom_site_fract_z
_atom_site_occupancy
_atom_site_U_iso_or_equiv
O10 O-2 0.5274 0.0896 0.0356 1 0.0
Gd2 Gd+3 0.6645 0.01372 0.71676 1 0.0
O7 O-2 0.948 0.1081 0.7992 1 0.0
O9 O-2 0.8821 0.2494 0.3214 1 0.0
O1 O-2 0.8527 0.0846 0.3824 1 0.0
Gd5 Gd+3 0.01204 0.17531 0.05306 1 0.0
B3 B+3 0.9585 0.1926 0.7792 1 0.0
O12 O-2 0.702 0.0982 0.8941 1 0.0
O11 O-2 0.0656 0.0791 0.2207 1 0.0
Gd1 Gd+3 0.23742 0.00436 0.93759 1 0.0
Gd4 Gd+3 0.41069 0.16556 0.83286 1 0.0
Gd6 Gd+3 0.55262 0.17795 0.19408 1 0.0
O3 O-2 0.1764 0.0504 0.7192 1 0.0
Li1 Li+1 0.88 0.1036 0.56 1 0.0
O13 O-2 0.2868 0.0855 0.1241 1 0.0
O5 O-2 0.5249 0.089 0.4901 1 0.0
O2 O-2 0.3039 0.0323 0.5954 1 0.0
O6 O-2 0.6412 0.2039 0.4254 1 0.0
B2 B+3 0.5449 0.1735 0.4733 1 0.0
O4 O-2 0.4476 0.2311 0.4962 1 0.0
Gd3 Gd+3 0.15169 0.14376 0.42384 1 0.0
O14 O-2 0.2771 0.2315 0.6223 1 0.0
B1 B+3 0.792 0.0005 0.3552 1 0.0
O8 O-2 0.0544 0.225 0.7297 1 0.0
